data_4515721
loop_
_publ_author_name
'Gorgas, Nikolaus'
'St\"oger, Berthold'
'Veiros, Luis F.'
'Kirchner, Karl'

_publ_section_title
;
 Iron(II) Bis(acetylide) Complexes as Key Intermediates in the Catalytic
 Hydrofunctionalization of Terminal Alkynes
;
_journal_issue 9
_journal_name_full 'ACS Catalysis'
_journal_page_first 7973
_journal_paper_doi 10.1021/acscatal.8b01942
_journal_volume 8
_journal_year 2018
_chemical_formula_sum 'C35 H67 Fe N3 P3 Si2'
_chemical_formula_weight 734.85
_space_group_crystal_system triclinic
_space_group_IT_number 2
_space_group_name_Hall '-P 1'
_space_group_name_H-M_alt 'P -1'
_atom_sites_solution_hydrogens geom
_audit_creation_method SHELXL-2014/7
_cell_angle_alpha 92.930(15)
_cell_angle_beta 104.249(14)
_cell_angle_gamma 99.001(13)
_cell_formula_units_Z 2
_cell_length_a 10.589(4)
_cell_length_b 12.811(5)
_cell_length_c 15.920(6)
_cell_measurement_reflns_used 6816
_cell_measurement_temperature 100
_cell_measurement_theta_max 39.79
_cell_measurement_theta_min 2.18
_cell_volume 2058.3(14)
_computing_structure_refinement 'SHELXL-2014/7 (Sheldrick, 2014)'
_diffrn_ambient_temperature 100
_diffrn_measured_fraction_theta_full 0.999
_diffrn_measured_fraction_theta_max 0.938
_diffrn_measurement_device 'four-circle diffractometer'
_diffrn_measurement_device_type 'Bruker KAPPA APEX II CCD'
_diffrn_measurement_method '\w- and \f-scans'
_diffrn_radiation_monochromator graphite
_diffrn_radiation_type MoK\a
_diffrn_radiation_wavelength 0.71073
_diffrn_reflns_av_R_equivalents 0.0459
_diffrn_reflns_av_unetI/netI 0.0474
_diffrn_reflns_Laue_measured_fraction_full 0.999
_diffrn_reflns_Laue_measured_fraction_max 0.938
_diffrn_reflns_limit_h_max 19
_diffrn_reflns_limit_h_min -19
_diffrn_reflns_limit_k_max 23
_diffrn_reflns_limit_k_min -23
_diffrn_reflns_limit_l_max 28
_diffrn_reflns_limit_l_min -28
_diffrn_reflns_number 98907
_diffrn_reflns_point_group_measured_fraction_full 0.999
_diffrn_reflns_point_group_measured_fraction_max 0.938
_diffrn_reflns_theta_full 25.242
_diffrn_reflns_theta_max 41.157
_diffrn_reflns_theta_min 1.992
_exptl_absorpt_coefficient_mu 0.568
_exptl_absorpt_correction_T_max 0.442
_exptl_absorpt_correction_T_min 0.380
_exptl_absorpt_correction_type multi-scan
_exptl_absorpt_process_details SADABS
_exptl_crystal_colour orange
_exptl_crystal_density_diffrn 1.186
_exptl_crystal_description block
_exptl_crystal_F_000 794
_exptl_crystal_size_max 0.44
_exptl_crystal_size_mid 0.32
_exptl_crystal_size_min 0.20
_refine_diff_density_max 0.678
_refine_diff_density_min -0.865
_refine_diff_density_rms 0.079
_refine_ls_extinction_method none
_refine_ls_goodness_of_fit_ref 0.990
_refine_ls_hydrogen_treatment constr
_refine_ls_matrix_type full
_refine_ls_number_parameters 452
_refine_ls_number_reflns 25706
_refine_ls_number_restraints 0
_refine_ls_restrained_S_all 0.990
_refine_ls_R_factor_all 0.0619
_refine_ls_R_factor_gt 0.0355
_refine_ls_shift/su_max 0.002
_refine_ls_shift/su_mean 0.000
_refine_ls_structure_factor_coef Fsqd
_refine_ls_weighting_details 'w=1/[\s^2^(Fo^2^)+(0.0412P)^2^+0.3165P] where P=(Fo^2^+2Fc^2^)/3'
_refine_ls_weighting_scheme calc
_refine_ls_wR_factor_gt 0.0806
_refine_ls_wR_factor_ref 0.0917
_reflns_Friedel_coverage 0.000
_reflns_number_gt 18807
_reflns_number_total 25706
_reflns_threshold_expression 'I > 2\s(I)'
_cod_data_source_file cs8b01942_si_002.cif
_cod_data_source_block 3a
_cod_original_cell_volume 2058.4(14)
_cod_database_code 4515721
_shelx_shelxl_version_number 2014/7
_shelx_space_group_comment
;
The symmetry employed for this shelxl refinement is uniquely defined
by the following loop, which should always be used as a source of
symmetry information in preference to the above space-group names.
They are only intended as comments.
;
_shelx_estimated_absorpt_t_min 0.788
_shelx_estimated_absorpt_t_max 0.895

loop_
_space_group_symop_operation_xyz
'x, y, z'
'-x, -y, -z'

loop_
_atom_site_label
_atom_site_type_symbol
_atom_site_fract_x
_atom_site_fract_y
_atom_site_fract_z
_atom_site_U_iso_or_equiv
_atom_site_adp_type
_atom_site_occupancy
_atom_site_site_symmetry_order
_atom_site_calc_flag
_atom_site_refinement_flags_posn
_atom_site_refinement_flags_adp
_atom_site_refinement_flags_occupancy
_atom_site_disorder_assembly
_atom_site_disorder_group
Fe1 Fe 0.52871(2) 0.70237(2) 0.74992(2) 0.00945(2) Uani 1 1 d . . . . .
P1 P 0.69560(2) 0.61275(2) 0.79296(2) 0.01163(4) Uani 1 1 d . . . . .
P2 P 0.36884(2) 0.78001(2) 0.66894(2) 0.01240(4) Uani 1 1 d . . . . .
P3 P 0.48151(2) 0.72797(2) 0.87890(2) 0.01226(4) Uani 1 1 d . . . . .
Si1 Si 0.82203(3) 1.05617(2) 0.82816(2) 0.01689(5) Uani 1 1 d . . . . .
Si2 Si 0.20305(2) 0.37646(2) 0.74978(2) 0.01388(4) Uani 1 1 d . . . . .
N1 N 0.56485(7) 0.67360(5) 0.62990(4) 0.01214(11) Uani 1 1 d . . . . .
N2 N 0.72268(8) 0.57351(6) 0.69437(5) 0.01706(13) Uani 1 1 d . . . . .
N3 N 0.40795(8) 0.77656(7) 0.56958(5) 0.02205(16) Uani 1 1 d . . . . .
C1 C 0.65576(8) 0.61287(7) 0.61998(5) 0.01462(13) Uani 1 1 d . . . . .
C2 C 0.68229(10) 0.59024(8) 0.53914(6) 0.02129(16) Uani 1 1 d . . . . .
H2 H 0.7459 0.5471 0.5344 0.026 Uiso 1 1 calc R U . . .
C3 C 0.61359(10) 0.63224(9) 0.46655(6) 0.02520(19) Uani 1 1 d . . . . .
H3 H 0.6293 0.6174 0.4113 0.030 Uiso 1 1 calc R U . . .
C4 C 0.52191(10) 0.69594(9) 0.47492(6) 0.02469(19) Uani 1 1 d . . . . .
H4 H 0.4754 0.7261 0.4259 0.030 Uiso 1 1 calc R U . . .
C5 C 0.49920(8) 0.71500(7) 0.55759(5) 0.01729(14) Uani 1 1 d . . . . .
C6 C 0.86760(8) 0.67628(7) 0.85521(6) 0.01766(15) Uani 1 1 d . . . . .
H6 H 0.9191 0.6181 0.8720 0.021 Uiso 1 1 calc R U . . .
C7 C 0.93923(9) 0.74717(8) 0.79951(7) 0.02446(18) Uani 1 1 d . . . . .
H7A H 0.9603 0.7024 0.7548 0.037 Uiso 1 1 calc R U . . .
H7B H 1.0212 0.7889 0.8369 0.037 Uiso 1 1 calc R U . . .
H7C H 0.8817 0.7952 0.7715 0.037 Uiso 1 1 calc R U . . .
C8 C 0.86643(10) 0.74006(8) 0.93965(6) 0.02325(18) Uani 1 1 d . . . . .
H8A H 0.8219 0.8008 0.9251 0.035 Uiso 1 1 calc R U . . .
H8B H 0.9576 0.7656 0.9739 0.035 Uiso 1 1 calc R U . . .
H8C H 0.8191 0.6944 0.9736 0.035 Uiso 1 1 calc R U . . .
C9 C 0.66665(9) 0.48229(7) 0.84247(6) 0.01600(14) Uani 1 1 d . . . . .
H9 H 0.5935 0.4877 0.8711 0.019 Uiso 1 1 calc R U . . .
C10 C 0.61362(10) 0.38613(7) 0.77334(7) 0.02328(18) Uani 1 1 d . . . . .
H10A H 0.5457 0.4045 0.7252 0.035 Uiso 1 1 calc R U . . .
H10B H 0.5750 0.3257 0.7997 0.035 Uiso 1 1 calc R U . . .
H10C H 0.6865 0.3672 0.7513 0.035 Uiso 1 1 calc R U . . .
C11 C 0.78167(10) 0.45669(8) 0.91475(6) 0.02309(18) Uani 1 1 d . . . . .
H11A H 0.8534 0.4424 0.8894 0.035 Uiso 1 1 calc R U . . .
H11B H 0.7501 0.3940 0.9416 0.035 Uiso 1 1 calc R U . . .
H11C H 0.8144 0.5173 0.9590 0.035 Uiso 1 1 calc R U . . .
C12 C 0.34552(10) 0.92197(7) 0.67970(7) 0.0260(2) Uani 1 1 d . . . . .
H12A H 0.2683 0.9282 0.6305 0.031 Uiso 0.578(4) 1 calc R U P A 1
H12B H 0.2575 0.9273 0.6405 0.031 Uiso 0.422(4) 1 calc R U P A 2
C15 C 0.19324(8) 0.70472(7) 0.63985(5) 0.01512(13) Uani 1 1 d . . . . .
H15 H 0.1798 0.6720 0.6934 0.018 Uiso 1 1 calc R U . . .
C16 C 0.17868(11) 0.61219(8) 0.57049(6) 0.02459(19) Uani 1 1 d . . . . .
H16A H 0.0954 0.5635 0.5654 0.037 Uiso 1 1 calc R U . . .
H16B H 0.2530 0.5741 0.5877 0.037 Uiso 1 1 calc R U . . .
H16C H 0.1783 0.6401 0.5143 0.037 Uiso 1 1 calc R U . . .
C17 C 0.07996(9) 0.76770(9) 0.61043(7) 0.0255(2) Uani 1 1 d . . . . .
H17A H 0.0886 0.8009 0.5576 0.038 Uiso 1 1 calc R U . . .
H17B H 0.0844 0.8228 0.6566 0.038 Uiso 1 1 calc R U . . .
H17C H -0.0052 0.7195 0.5984 0.038 Uiso 1 1 calc R U . . .
C18 C 0.82537(10) 0.51119(8) 0.68723(7) 0.02343(18) Uani 1 1 d . . . . .
H18A H 0.7853 0.4472 0.6474 0.035 Uiso 1 1 calc R U . . .
H18B H 0.8665 0.4908 0.7448 0.035 Uiso 1 1 calc R U . . .
H18C H 0.8928 0.5540 0.6648 0.035 Uiso 1 1 calc R U . . .
C19 C 0.33395(12) 0.82087(12) 0.49253(8) 0.0371(3) Uani 1 1 d . . . . .
H19A H 0.3959 0.8680 0.4688 0.056 Uiso 1 1 calc R U . . .
H19B H 0.2712 0.8611 0.5094 0.056 Uiso 1 1 calc R U . . .
H19C H 0.2856 0.7629 0.4483 0.056 Uiso 1 1 calc R U . . .
C20 C 0.64730(8) 0.83840(6) 0.77227(5) 0.01284(12) Uani 1 1 d . . . . .
C21 C 0.72105(8) 0.92613(7) 0.79175(6) 0.01625(14) Uani 1 1 d . . . . .
C22 C 0.80473(12) 1.14658(8) 0.73733(8) 0.0293(2) Uani 1 1 d . . . . .
H22A H 0.8299 1.1142 0.6882 0.044 Uiso 1 1 calc R U . . .
H22B H 0.8626 1.2152 0.7582 0.044 Uiso 1 1 calc R U . . .
H22C H 0.7127 1.1572 0.7185 0.044 Uiso 1 1 calc R U . . .
C23 C 0.76517(11) 1.12110(9) 0.91808(8) 0.0288(2) Uani 1 1 d . . . . .
H23A H 0.8157 1.1932 0.9348 0.043 Uiso 1 1 calc R U . . .
H23B H 0.7796 1.0796 0.9686 0.043 Uiso 1 1 calc R U . . .
H23C H 0.6708 1.1242 0.8976 0.043 Uiso 1 1 calc R U . . .
C24 C 1.00241(10) 1.04599(9) 0.86864(7) 0.02624(19) Uani 1 1 d . . . . .
H24A H 1.0326 1.0146 0.8213 0.039 Uiso 1 1 calc R U . . .
H24B H 1.0137 1.0011 0.9170 0.039 Uiso 1 1 calc R U . . .
H24C H 1.0546 1.1170 0.8886 0.039 Uiso 1 1 calc R U . . .
C25 C 0.55757(10) 0.85109(7) 0.95075(6) 0.02035(16) Uani 1 1 d . . . . .
H25A H 0.5481 0.9125 0.9170 0.031 Uiso 1 1 calc R U . . .
H25B H 0.6517 0.8502 0.9757 0.031 Uiso 1 1 calc R U . . .
H25C H 0.5133 0.8559 0.9977 0.031 Uiso 1 1 calc R U . . .
C26 C 0.51446(10) 0.63118(8) 0.96034(6) 0.02071(16) Uani 1 1 d . . . . .
H26A H 0.4647 0.5608 0.9354 0.031 Uiso 1 1 calc R U . . .
H26B H 0.4868 0.6529 1.0120 0.031 Uiso 1 1 calc R U . . .
H26C H 0.6093 0.6286 0.9768 0.031 Uiso 1 1 calc R U . . .
C27 C 0.30522(9) 0.72064(7) 0.87647(6) 0.01852(15) Uani 1 1 d . . . . .
H27A H 0.2689 0.7742 0.8405 0.028 Uiso 1 1 calc R U . . .
H27B H 0.2967 0.7339 0.9358 0.028 Uiso 1 1 calc R U . . .
H27C H 0.2564 0.6499 0.8517 0.028 Uiso 1 1 calc R U . . .
C28 C 0.40715(7) 0.57011(6) 0.74113(5) 0.01187(12) Uani 1 1 d . . . . .
C29 C 0.32808(8) 0.48836(6) 0.74359(5) 0.01435(13) Uani 1 1 d . . . . .
C30 C 0.12640(10) 0.40970(9) 0.84064(7) 0.02460(18) Uani 1 1 d . . . . .
H30A H 0.0867 0.4734 0.8293 0.037 Uiso 1 1 calc R U . . .
H30B H 0.1948 0.4228 0.8959 0.037 Uiso 1 1 calc R U . . .
H30C H 0.0579 0.3502 0.8440 0.037 Uiso 1 1 calc R U . . .
C31 C 0.27620(10) 0.25340(8) 0.77514(8) 0.0262(2) Uani 1 1 d . . . . .
H31A H 0.2063 0.1952 0.7789 0.039 Uiso 1 1 calc R U . . .
H31B H 0.3436 0.2672 0.8308 0.039 Uiso 1 1 calc R U . . .
H31C H 0.3168 0.2337 0.7289 0.039 Uiso 1 1 calc R U . . .
C32 C 0.07006(9) 0.34515(8) 0.64427(6) 0.02031(16) Uani 1 1 d . . . . .
H32A H 0.1100 0.3290 0.5969 0.030 Uiso 1 1 calc R U . . .
H32B H 0.0258 0.4065 0.6321 0.030 Uiso 1 1 calc R U . . .
H32C H 0.0052 0.2837 0.6490 0.030 Uiso 1 1 calc R U . . .
C13 C 0.4538(3) 1.0061(3) 0.6728(3) 0.0314(6) Uani 0.578(4) 1 d . . P A 1
H13A H 0.4937 0.9831 0.6272 0.047 Uiso 0.578(4) 1 calc R U P A 1
H13B H 0.5211 1.0202 0.7285 0.047 Uiso 0.578(4) 1 calc R U P A 1
H13C H 0.4185 1.0711 0.6581 0.047 Uiso 0.578(4) 1 calc R U P A 1
C14 C 0.3010(3) 0.9498(2) 0.7689(2) 0.0304(5) Uani 0.578(4) 1 d . . P A 1
H14A H 0.2841 1.0229 0.7708 0.046 Uiso 0.578(4) 1 calc R U P A 1
H14B H 0.3720 0.9425 0.8198 0.046 Uiso 0.578(4) 1 calc R U P A 1
H14C H 0.2204 0.9008 0.7694 0.046 Uiso 0.578(4) 1 calc R U P A 1
C14' C 0.3492(5) 0.9639(3) 0.7636(3) 0.0304(5) Uani 0.422(4) 1 d . . P A 2
H14D H 0.3399 1.0388 0.7625 0.046 Uiso 0.422(4) 1 calc R U P A 2
H14E H 0.4338 0.9580 0.8037 0.046 Uiso 0.422(4) 1 calc R U P A 2
H14F H 0.2765 0.9242 0.7832 0.046 Uiso 0.422(4) 1 calc R U P A 2
C13' C 0.4631(5) 0.9945(4) 0.6420(3) 0.0314(6) Uani 0.422(4) 1 d . . P A 2
H13D H 0.4542 0.9687 0.5815 0.047 Uiso 0.422(4) 1 calc R U P A 2
H13E H 0.5507 0.9877 0.6777 0.047 Uiso 0.422(4) 1 calc R U P A 2
H13F H 0.4528 1.0692 0.6450 0.047 Uiso 0.422(4) 1 calc R U P A 2
C33 C 0.1040(18) 1.0642(10) 0.5430(9) 0.062(3) Uani 0.5 1 d . . P B -1
H33 H 0.1828 1.1138 0.5680 0.074 Uiso 0.5 1 calc R U P B -1
C34 C 0.0097(12) 1.0340(9) 0.5915(10) 0.057(3) Uani 0.5 1 d . . P B -1
H34 H 0.0258 1.0647 0.6496 0.069 Uiso 0.5 1 calc R U P B -1
C35 C -0.1036(12) 0.9618(8) 0.5565(8) 0.075(3) Uani 0.5 1 d . . P B -1
H35 H -0.1646 0.9407 0.5899 0.090 Uiso 0.5 1 calc R U P B -1
C36 C -0.1271(17) 0.9197(11) 0.4692(11) 0.086(6) Uani 0.5 1 d . . P B -1
H36 H -0.2061 0.8706 0.4438 0.103 Uiso 0.5 1 calc R U P B -1
C37 C -0.0426(12) 0.9465(9) 0.4215(8) 0.067(5) Uani 0.5 1 d . . P B -1
H37 H -0.0627 0.9169 0.3628 0.080 Uiso 0.5 1 calc R U P B -1
C38 C 0.0766(12) 1.0181(7) 0.4567(7) 0.065(3) Uani 0.5 1 d . . P B -1
H38 H 0.1378 1.0351 0.4226 0.078 Uiso 0.5 1 calc R U P B -1

loop_
_atom_site_aniso_label
_atom_site_aniso_U_11
_atom_site_aniso_U_22
_atom_site_aniso_U_33
_atom_site_aniso_U_23
_atom_site_aniso_U_13
_atom_site_aniso_U_12
Fe1 0.00933(4) 0.00910(4) 0.00989(4) 0.00108(3) 0.00235(3) 0.00169(3)
P1 0.01071(8) 0.01307(8) 0.01150(8) 0.00126(6) 0.00252(6) 0.00378(6)
P2 0.01140(8) 0.01129(8) 0.01487(8) 0.00404(6) 0.00285(6) 0.00301(6)
P3 0.01355(8) 0.01258(8) 0.01152(8) 0.00101(6) 0.00457(6) 0.00278(6)
Si1 0.01643(10) 0.01304(10) 0.01859(11) -0.00022(8) 0.00291(8) -0.00211(8)
Si2 0.01341(9) 0.01201(9) 0.01501(10) 0.00212(7) 0.00273(7) -0.00023(7)
N1 0.0115(3) 0.0132(3) 0.0115(2) 0.0016(2) 0.0026(2) 0.0019(2)
N2 0.0192(3) 0.0213(3) 0.0140(3) 0.0014(2) 0.0057(2) 0.0114(3)
N3 0.0197(3) 0.0345(4) 0.0184(3) 0.0169(3) 0.0087(3) 0.0132(3)
C1 0.0150(3) 0.0163(3) 0.0131(3) 0.0002(2) 0.0048(2) 0.0030(3)
C2 0.0232(4) 0.0273(4) 0.0156(3) -0.0015(3) 0.0081(3) 0.0072(3)
C3 0.0248(4) 0.0393(5) 0.0134(3) 0.0016(3) 0.0085(3) 0.0060(4)
C4 0.0229(4) 0.0403(5) 0.0134(3) 0.0090(3) 0.0063(3) 0.0085(4)
C5 0.0144(3) 0.0251(4) 0.0136(3) 0.0072(3) 0.0047(3) 0.0036(3)
C6 0.0113(3) 0.0201(4) 0.0202(4) 0.0022(3) 0.0012(3) 0.0031(3)
C7 0.0147(4) 0.0246(4) 0.0359(5) 0.0045(4) 0.0105(4) 0.0022(3)
C8 0.0200(4) 0.0259(4) 0.0187(4) -0.0021(3) -0.0023(3) 0.0014(3)
C9 0.0170(3) 0.0146(3) 0.0187(3) 0.0044(3) 0.0061(3) 0.0064(3)
C10 0.0221(4) 0.0155(4) 0.0307(5) -0.0003(3) 0.0035(4) 0.0048(3)
C11 0.0268(4) 0.0241(4) 0.0208(4) 0.0094(3) 0.0052(3) 0.0106(3)
C12 0.0241(4) 0.0122(3) 0.0359(5) 0.0038(3) -0.0052(4) 0.0062(3)
C15 0.0120(3) 0.0165(3) 0.0161(3) 0.0049(3) 0.0016(2) 0.0023(2)
C16 0.0325(5) 0.0185(4) 0.0165(4) 0.0017(3) -0.0033(3) 0.0008(3)
C17 0.0136(3) 0.0284(5) 0.0357(5) 0.0150(4) 0.0042(3) 0.0068(3)
C18 0.0247(4) 0.0279(4) 0.0241(4) 0.0035(3) 0.0111(3) 0.0160(4)
C19 0.0324(5) 0.0650(8) 0.0278(5) 0.0323(6) 0.0154(4) 0.0290(6)
C20 0.0130(3) 0.0127(3) 0.0130(3) 0.0014(2) 0.0036(2) 0.0024(2)
C21 0.0161(3) 0.0135(3) 0.0178(3) 0.0006(3) 0.0037(3) -0.0003(3)
C22 0.0307(5) 0.0201(4) 0.0331(5) 0.0092(4) 0.0044(4) -0.0038(4)
C23 0.0268(5) 0.0257(5) 0.0313(5) -0.0095(4) 0.0075(4) 0.0008(4)
C24 0.0171(4) 0.0258(4) 0.0315(5) -0.0013(4) 0.0022(3) -0.0011(3)
C25 0.0232(4) 0.0203(4) 0.0168(3) -0.0044(3) 0.0068(3) 0.0011(3)
C26 0.0269(4) 0.0229(4) 0.0166(3) 0.0077(3) 0.0096(3) 0.0091(3)
C27 0.0164(3) 0.0217(4) 0.0196(4) 0.0002(3) 0.0085(3) 0.0039(3)
C28 0.0115(3) 0.0117(3) 0.0125(3) 0.0011(2) 0.0025(2) 0.0032(2)
C29 0.0144(3) 0.0122(3) 0.0160(3) 0.0019(2) 0.0031(3) 0.0018(2)
C30 0.0232(4) 0.0303(5) 0.0200(4) 0.0014(3) 0.0091(3) -0.0018(4)
C31 0.0240(4) 0.0152(4) 0.0372(5) 0.0074(4) 0.0035(4) 0.0027(3)
C32 0.0171(4) 0.0207(4) 0.0194(4) -0.0004(3) 0.0010(3) -0.0013(3)
C13 0.0207(7) 0.0152(8) 0.056(2) 0.0114(12) 0.0047(12) 0.0029(5)
C14 0.0429(16) 0.0203(9) 0.0304(7) -0.0012(6) 0.0076(12) 0.0171(11)
C14' 0.0429(16) 0.0203(9) 0.0304(7) -0.0012(6) 0.0076(12) 0.0171(11)
C13' 0.0207(7) 0.0152(8) 0.056(2) 0.0114(12) 0.0047(12) 0.0029(5)
C33 0.081(6) 0.039(4) 0.051(3) -0.020(3) -0.025(3) 0.042(4)
C34 0.058(4) 0.041(5) 0.063(3) -0.013(3) -0.014(3) 0.034(4)
C35 0.059(3) 0.043(4) 0.106(7) -0.008(3) -0.025(3) 0.036(3)
C36 0.074(6) 0.042(4) 0.106(10) -0.016(4) -0.053(7) 0.036(4)
C37 0.083(9) 0.031(4) 0.060(7) -0.020(4) -0.041(6) 0.033(5)
C38 0.098(7) 0.034(3) 0.051(2) -0.006(2) -0.018(3) 0.041(4)

loop_
_atom_type_symbol
_atom_type_description
_atom_type_scat_dispersion_real
_atom_type_scat_dispersion_imag
_atom_type_scat_source
C C 0.0033 0.0016 'International Tables Vol C Tables 4.2.6.8 and 6.1.1.4'
H H 0.0000 0.0000 'International Tables Vol C Tables 4.2.6.8 and 6.1.1.4'
N N 0.0061 0.0033 'International Tables Vol C Tables 4.2.6.8 and 6.1.1.4'
Si Si 0.0817 0.0704 'International Tables Vol C Tables 4.2.6.8 and 6.1.1.4'
P P 0.1023 0.0942 'International Tables Vol C Tables 4.2.6.8 and 6.1.1.4'
Fe Fe 0.3463 0.8444 'International Tables Vol C Tables 4.2.6.8 and 6.1.1.4'

loop_
_geom_angle_atom_site_label_1
_geom_angle_atom_site_label_2
_geom_angle_atom_site_label_3
_geom_angle
C28 Fe1 C20 173.22(3)
C28 Fe1 N1 94.79(4)
C20 Fe1 N1 91.99(4)
C28 Fe1 P1 88.14(4)
C20 Fe1 P1 92.64(4)
N1 Fe1 P1 82.20(3)
C28 Fe1 P3 82.78(3)
C20 Fe1 P3 90.44(3)
N1 Fe1 P3 177.48(2)
P1 Fe1 P3 98.36(2)
C28 Fe1 P2 91.90(4)
C20 Fe1 P2 89.24(4)
N1 Fe1 P2 81.50(3)
P1 Fe1 P2 163.650(12)
P3 Fe1 P2 97.87(3)
N2 P1 C6 100.86(5)
N2 P1 C9 102.72(5)
C6 P1 C9 103.78(4)
N2 P1 Fe1 101.30(3)
C6 P1 Fe1 124.03(4)
C9 P1 Fe1 120.15(3)
N3 P2 C12 99.55(5)
N3 P2 C15 102.37(5)
C12 P2 C15 102.71(5)
N3 P2 Fe1 101.32(4)
C12 P2 Fe1 128.33(4)
C15 P2 Fe1 117.89(4)
C27 P3 C25 101.54(5)
C27 P3 C26 95.71(5)
C25 P3 C26 98.58(5)
C27 P3 Fe1 116.62(3)
C25 P3 Fe1 120.28(4)
C26 P3 Fe1 119.66(4)
C21 Si1 C24 111.04(5)
C21 Si1 C23 109.65(5)
C24 Si1 C23 109.56(6)
C21 Si1 C22 111.28(5)
C24 Si1 C22 108.33(5)
C23 Si1 C22 106.89(6)
C29 Si2 C31 111.83(5)
C29 Si2 C32 111.23(5)
C31 Si2 C32 108.10(5)
C29 Si2 C30 108.86(5)
C31 Si2 C30 107.30(6)
C32 Si2 C30 109.43(6)
C1 N1 C5 117.50(7)
C1 N1 Fe1 120.98(5)
C5 N1 Fe1 121.52(6)
C1 N2 C18 118.20(8)
C1 N2 P1 118.54(6)
C18 N2 P1 122.80(6)
C5 N3 C19 117.55(9)
C5 N3 P2 118.12(6)
C19 N3 P2 123.53(7)
N1 C1 N2 116.45(7)
N1 C1 C2 122.81(8)
N2 C1 C2 120.74(8)
C3 C2 C1 118.67(9)
C3 C2 H2 120.7
C1 C2 H2 120.7
C2 C3 C4 119.84(9)
C2 C3 H3 120.1
C4 C3 H3 120.1
C3 C4 C5 118.73(8)
C3 C4 H4 120.6
C5 C4 H4 120.6
N1 C5 N3 116.27(8)
N1 C5 C4 122.44(9)
N3 C5 C4 121.28(8)
C8 C6 C7 110.51(8)
C8 C6 P1 111.20(7)
C7 C6 P1 112.07(7)
C8 C6 H6 107.6
C7 C6 H6 107.6
P1 C6 H6 107.6
C6 C7 H7A 109.5
C6 C7 H7B 109.5
H7A C7 H7B 109.5
C6 C7 H7C 109.5
H7A C7 H7C 109.5
H7B C7 H7C 109.5
C6 C8 H8A 109.5
C6 C8 H8B 109.5
H8A C8 H8B 109.5
C6 C8 H8C 109.5
H8A C8 H8C 109.5
H8B C8 H8C 109.5
C10 C9 C11 109.51(8)
C10 C9 P1 112.88(7)
C11 C9 P1 117.33(7)
C10 C9 H9 105.3
C11 C9 H9 105.3
P1 C9 H9 105.3
C9 C10 H10A 109.5
C9 C10 H10B 109.5
H10A C10 H10B 109.5
C9 C10 H10C 109.5
H10A C10 H10C 109.5
H10B C10 H10C 109.5
C9 C11 H11A 109.5
C9 C11 H11B 109.5
H11A C11 H11B 109.5
C9 C11 H11C 109.5
H11A C11 H11C 109.5
H11B C11 H11C 109.5
C13 C12 C14 108.94(16)
C14' C12 C13' 110.2(2)
C14' C12 P2 116.03(19)
C13 C12 P2 118.45(15)
C14 C12 P2 111.44(12)
C13' C12 P2 106.90(17)
C13 C12 H12A 105.7
C14 C12 H12A 105.7
P2 C12 H12A 105.7
C14' C12 H12B 107.8
C13' C12 H12B 107.8
P2 C12 H12B 107.8
C16 C15 C17 109.28(8)
C16 C15 P2 109.42(7)
C17 C15 P2 118.01(7)
C16 C15 H15 106.5
C17 C15 H15 106.5
P2 C15 H15 106.5
C15 C16 H16A 109.5
C15 C16 H16B 109.5
H16A C16 H16B 109.5
C15 C16 H16C 109.5
H16A C16 H16C 109.5
H16B C16 H16C 109.5
C15 C17 H17A 109.5
C15 C17 H17B 109.5
H17A C17 H17B 109.5
C15 C17 H17C 109.5
H17A C17 H17C 109.5
H17B C17 H17C 109.5
N2 C18 H18A 109.5
N2 C18 H18B 109.5
H18A C18 H18B 109.5
N2 C18 H18C 109.5
H18A C18 H18C 109.5
H18B C18 H18C 109.5
N3 C19 H19A 109.5
N3 C19 H19B 109.5
H19A C19 H19B 109.5
N3 C19 H19C 109.5
H19A C19 H19C 109.5
H19B C19 H19C 109.5
C21 C20 Fe1 175.80(7)
C20 C21 Si1 174.86(8)
Si1 C22 H22A 109.5
Si1 C22 H22B 109.5
H22A C22 H22B 109.5
Si1 C22 H22C 109.5
H22A C22 H22C 109.5
H22B C22 H22C 109.5
Si1 C23 H23A 109.5
Si1 C23 H23B 109.5
H23A C23 H23B 109.5
Si1 C23 H23C 109.5
H23A C23 H23C 109.5
H23B C23 H23C 109.5
Si1 C24 H24A 109.5
Si1 C24 H24B 109.5
H24A C24 H24B 109.5
Si1 C24 H24C 109.5
H24A C24 H24C 109.5
H24B C24 H24C 109.5
P3 C25 H25A 109.5
P3 C25 H25B 109.5
H25A C25 H25B 109.5
P3 C25 H25C 109.5
H25A C25 H25C 109.5
H25B C25 H25C 109.5
P3 C26 H26A 109.5
P3 C26 H26B 109.5
H26A C26 H26B 109.5
P3 C26 H26C 109.5
H26A C26 H26C 109.5
H26B C26 H26C 109.5
P3 C27 H27A 109.5
P3 C27 H27B 109.5
H27A C27 H27B 109.5
P3 C27 H27C 109.5
H27A C27 H27C 109.5
H27B C27 H27C 109.5
C29 C28 Fe1 173.70(7)
C28 C29 Si2 174.92(8)
Si2 C30 H30A 109.5
Si2 C30 H30B 109.5
H30A C30 H30B 109.5
Si2 C30 H30C 109.5
H30A C30 H30C 109.5
H30B C30 H30C 109.5
Si2 C31 H31A 109.5
Si2 C31 H31B 109.5
H31A C31 H31B 109.5
Si2 C31 H31C 109.5
H31A C31 H31C 109.5
H31B C31 H31C 109.5
Si2 C32 H32A 109.5
Si2 C32 H32B 109.5
H32A C32 H32B 109.5
Si2 C32 H32C 109.5
H32A C32 H32C 109.5
H32B C32 H32C 109.5
C12 C13 H13A 109.5
C12 C13 H13B 109.5
H13A C13 H13B 109.5
C12 C13 H13C 109.5
H13A C13 H13C 109.5
H13B C13 H13C 109.5
C12 C14 H14A 109.5
C12 C14 H14B 109.5
H14A C14 H14B 109.5
C12 C14 H14C 109.5
H14A C14 H14C 109.5
H14B C14 H14C 109.5
C12 C14' H14D 109.5
C12 C14' H14E 109.5
H14D C14' H14E 109.5
C12 C14' H14F 109.5
H14D C14' H14F 109.5
H14E C14' H14F 109.5
C12 C13' H13D 109.5
C12 C13' H13E 109.5
H13D C13' H13E 109.5
C12 C13' H13F 109.5
H13D C13' H13F 109.5
H13E C13' H13F 109.5
C38 C33 C34 117.8(14)
C38 C33 H33 121.1
C34 C33 H33 121.1
C35 C34 C33 121.6(13)
C35 C34 H34 119.2
C33 C34 H34 119.2
C34 C35 C36 118.0(16)
C34 C35 H35 121.0
C36 C35 H35 121.0
C37 C36 C35 122.2(14)
C37 C36 H36 118.9
C35 C36 H36 118.9
C36 C37 C38 120.9(11)
C36 C37 H37 119.5
C38 C37 H37 119.5
C37 C38 C33 119.3(14)
C37 C38 H38 120.4
C33 C38 H38 120.4

loop_
_geom_bond_atom_site_label_1
_geom_bond_atom_site_label_2
_geom_bond_distance
Fe1 C28 1.9370(10)
Fe1 C20 1.9423(10)
Fe1 N1 2.0653(10)
Fe1 P1 2.2428(7)
Fe1 P3 2.2498(8)
Fe1 P2 2.2586(7)
P1 N2 1.7275(10)
P1 C6 1.8780(11)
P1 C9 1.8978(11)
P2 N3 1.7312(10)
P2 C12 1.8780(12)
P2 C15 1.8899(11)
P3 C27 1.8452(12)
P3 C25 1.8464(11)
P3 C26 1.8486(10)
Si1 C21 1.8149(11)
Si1 C24 1.8872(13)
Si1 C23 1.8876(12)
Si1 C22 1.8903(12)
Si2 C29 1.8173(10)
Si2 C31 1.8820(12)
Si2 C32 1.8855(11)
Si2 C30 1.8856(12)
N1 C1 1.3614(11)
N1 C5 1.3687(11)
N2 C1 1.3852(12)
N2 C18 1.4683(12)
N3 C5 1.3805(13)
N3 C19 1.4759(13)
C1 C2 1.4088(13)
C2 C3 1.3879(14)
C2 H2 0.9500
C3 C4 1.3880(16)
C3 H3 0.9500
C4 C5 1.4111(14)
C4 H4 0.9500
C6 C8 1.5407(15)
C6 C7 1.5441(14)
C6 H6 1.0000
C7 H7A 0.9800
C7 H7B 0.9800
C7 H7C 0.9800
C8 H8A 0.9800
C8 H8B 0.9800
C8 H8C 0.9800
C9 C10 1.5443(14)
C9 C11 1.5457(13)
C9 H9 1.0000
C10 H10A 0.9800
C10 H10B 0.9800
C10 H10C 0.9800
C11 H11A 0.9800
C11 H11B 0.9800
C11 H11C 0.9800
C12 C14' 1.403(5)
C12 C13 1.475(4)
C12 C14 1.642(4)
C12 C13' 1.684(5)
C12 H12A 1.0000
C12 H12B 1.0000
C15 C16 1.5406(14)
C15 C17 1.5408(13)
C15 H15 1.0000
C16 H16A 0.9800
C16 H16B 0.9800
C16 H16C 0.9800
C17 H17A 0.9800
C17 H17B 0.9800
C17 H17C 0.9800
C18 H18A 0.9800
C18 H18B 0.9800
C18 H18C 0.9800
C19 H19A 0.9800
C19 H19B 0.9800
C19 H19C 0.9800
C20 C21 1.2409(12)
C22 H22A 0.9800
C22 H22B 0.9800
C22 H22C 0.9800
C23 H23A 0.9800
C23 H23B 0.9800
C23 H23C 0.9800
C24 H24A 0.9800
C24 H24B 0.9800
C24 H24C 0.9800
C25 H25A 0.9800
C25 H25B 0.9800
C25 H25C 0.9800
C26 H26A 0.9800
C26 H26B 0.9800
C26 H26C 0.9800
C27 H27A 0.9800
C27 H27B 0.9800
C27 H27C 0.9800
C28 C29 1.2431(12)
C30 H30A 0.9800
C30 H30B 0.9800
C30 H30C 0.9800
C31 H31A 0.9800
C31 H31B 0.9800
C31 H31C 0.9800
C32 H32A 0.9800
C32 H32B 0.9800
C32 H32C 0.9800
C13 H13A 0.9800
C13 H13B 0.9800
C13 H13C 0.9800
C14 H14A 0.9800
C14 H14B 0.9800
C14 H14C 0.9800
C14' H14D 0.9800
C14' H14E 0.9800
C14' H14F 0.9800
C13' H13D 0.9800
C13' H13E 0.9800
C13' H13F 0.9800
C33 C38 1.410(15)
C33 C34 1.43(3)
C33 H33 0.9500
C34 C35 1.370(17)
C34 H34 0.9500
C35 C36 1.41(2)
C35 H35 0.9500
C36 C37 1.33(3)
C36 H36 0.9500
C37 C38 1.409(15)
C37 H37 0.9500
C38 H38 0.9500
